data_2239606
loop_
_publ_author_name
'Moon, Suk-Hee'
'Park, Ki-Min'

_publ_section_title
;
 <i>catena</i>-Poly[[silver(I)-\m-<i>N</i>-[(pyridin-2-yl)methyl]pyridine-3-amine-\k^2^<i>N</i>:<i>N</i>']
 hexafluoridophosphate]
;
_journal_issue 6
_journal_name_full 'Acta Crystallographica Section E'
_journal_page_first m233
_journal_paper_doi 10.1107/S1600536814011465
_journal_volume 70
_journal_year 2014
_chemical_formula_iupac '[Ag (C11 H11 N3)] P F6'
_chemical_formula_moiety 'C11 H11 Ag N3 +, F6 P -'
_chemical_formula_sum 'C11 H11 Ag F6 N3 P'
_chemical_formula_weight 438.07
_chemical_name_systematic
'<i>catena</i>-Poly[[silver(I)-\m-<i>N</i>-[(pyridin-2-yl)methyl]pyridine-3-amine-\k^2^<i>N</i>:<i>N</i>'] hexafluoridophosphate]'
_space_group_IT_number 14
_symmetry_cell_setting monoclinic
_symmetry_space_group_name_Hall '-P 2yn'
_symmetry_space_group_name_H-M 'P 1 21/n 1'
_atom_sites_solution_hydrogens geom
_atom_sites_solution_primary direct
_atom_sites_solution_secondary difmap
_audit_creation_method SHELXTL
_cell_angle_alpha 90.00
_cell_angle_beta 108.9760(10)
_cell_angle_gamma 90.00
_cell_formula_units_Z 4
_cell_length_a 10.9978(6)
_cell_length_b 10.5081(6)
_cell_length_c 12.7559(7)
_cell_measurement_reflns_used 5558
_cell_measurement_temperature 173(2)
_cell_measurement_theta_max 28.28
_cell_measurement_theta_min 2.57
_cell_volume 1394.04(13)
_computing_cell_refinement '<i>SAINT-Plus</i> (Bruker, 2000)'
_computing_data_collection '<i>SMART</i> (Bruker, 2000)'
_computing_data_reduction '<i>SAINT-Plus</i> (Bruker, 2000)'
_computing_molecular_graphics '<i>DIAMOND</i> (Brandenburg, 2005)'
_computing_publication_material '<i>SHELXTL</i> (Sheldrick, 2008)'
_computing_structure_refinement '<i>SHELXL97</i> (Sheldrick, 2008)'
_computing_structure_solution '<i>SHELXS97</i> (Sheldrick, 2008)'
_diffrn_ambient_temperature 173(2)
_diffrn_measured_fraction_theta_full 0.998
_diffrn_measured_fraction_theta_max 0.998
_diffrn_measurement_device_type 'Bruker SMART CCD area-detector'
_diffrn_measurement_method '\f and \w scans'
_diffrn_radiation_monochromator graphite
_diffrn_radiation_source 'fine-focus sealed tube'
_diffrn_radiation_type MoK\a
_diffrn_radiation_wavelength 0.71073
_diffrn_reflns_av_R_equivalents 0.0177
_diffrn_reflns_av_sigmaI/netI 0.0195
_diffrn_reflns_limit_h_max 13
_diffrn_reflns_limit_h_min -13
_diffrn_reflns_limit_k_max 12
_diffrn_reflns_limit_k_min -12
_diffrn_reflns_limit_l_max 7
_diffrn_reflns_limit_l_min -15
_diffrn_reflns_number 7790
_diffrn_reflns_theta_full 26.00
_diffrn_reflns_theta_max 26.00
_diffrn_reflns_theta_min 2.13
_exptl_absorpt_coefficient_mu 1.627
_exptl_absorpt_correction_T_max 0.7367
_exptl_absorpt_correction_T_min 0.6865
_exptl_absorpt_correction_type multi-scan
_exptl_absorpt_process_details '(SADABS; Bruker, 2000)'
_exptl_crystal_colour pale-yellow
_exptl_crystal_density_diffrn 2.087
_exptl_crystal_density_method 'not measured'
_exptl_crystal_description block
_exptl_crystal_F_000 856
_exptl_crystal_size_max 0.25
_exptl_crystal_size_mid 0.25
_exptl_crystal_size_min 0.20
_refine_diff_density_max 0.858
_refine_diff_density_min -0.436
_refine_ls_extinction_method none
_refine_ls_goodness_of_fit_ref 1.047
_refine_ls_hydrogen_treatment constr
_refine_ls_matrix_type full
_refine_ls_number_parameters 199
_refine_ls_number_reflns 2740
_refine_ls_number_restraints 0
_refine_ls_restrained_S_all 1.047
_refine_ls_R_factor_all 0.0304
_refine_ls_R_factor_gt 0.0270
_refine_ls_shift/su_max 0.001
_refine_ls_shift/su_mean 0.000
_refine_ls_structure_factor_coef Fsqd
_refine_ls_weighting_details 'calc w=1/[\s^2^(Fo^2^)+(0.0342P)^2^+2.1214P] where P=(Fo^2^+2Fc^2^)/3'
_refine_ls_weighting_scheme calc
_refine_ls_wR_factor_gt 0.0687
_refine_ls_wR_factor_ref 0.0713
_reflns_number_gt 2509
_reflns_number_total 2740
_reflns_threshold_expression I>2\s(I)
_cod_data_source_file sj5402sup1.cf
_cod_data_source_block I
_cod_original_sg_symbol_H-M 'P 21/n'
_cod_database_code 2239606
_cod_database_fobs_code 2239606

loop_
_symmetry_equiv_pos_as_xyz
'x, y, z'
'-x+1/2, y+1/2, -z+1/2'
'-x, -y, -z'
'x-1/2, -y-1/2, z-1/2'

loop_
_atom_site_type_symbol
_atom_site_label
_atom_site_fract_x
_atom_site_fract_y
_atom_site_fract_z
_atom_site_U_iso_or_equiv
_atom_site_adp_type
_atom_site_calc_flag
_atom_site_refinement_flags
_atom_site_occupancy
_atom_site_symmetry_multiplicity
Ag Ag1 0.47207(2) 0.61822(2) 0.412386(18) 0.03167(9) Uani d . 1 1
N N1 0.5497(2) 0.4784(2) 0.33275(19) 0.0266(5) Uani d . 1 1
N N2 0.4485(3) 0.2196(3) 0.1313(2) 0.0369(6) Uani d . 1 1
H H2 0.4838 0.1727 0.0917 0.044 Uiso calc R 1 1
N N3 0.0973(2) 0.2683(2) 0.01010(19) 0.0283(5) Uani d . 1 1
C C1 0.4751(3) 0.3971(3) 0.2586(2) 0.0280(6) Uani d . 1 1
H H1 0.3845 0.4021 0.2417 0.034 Uiso calc R 1 1
C C2 0.5256(3) 0.3050(3) 0.2052(2) 0.0281(6) Uani d . 1 1
C C3 0.6588(3) 0.3014(3) 0.2305(3) 0.0332(7) Uani d . 1 1
H H3 0.6972 0.2408 0.1956 0.040 Uiso calc R 1 1
C C4 0.7343(3) 0.3859(3) 0.3062(3) 0.0343(7) Uani d . 1 1
H H4 0.8252 0.3839 0.3242 0.041 Uiso calc R 1 1
C C5 0.6775(3) 0.4734(3) 0.3559(2) 0.0302(6) Uani d . 1 1
H H5 0.7303 0.5317 0.4079 0.036 Uiso calc R 1 1
C C6 0.3137(3) 0.2022(3) 0.1148(3) 0.0346(7) Uani d . 1 1
H H6A 0.3001 0.2103 0.1876 0.042 Uiso calc R 1 1
H H6B 0.2896 0.1144 0.0880 0.042 Uiso calc R 1 1
C C7 0.2236(3) 0.2940(3) 0.0343(2) 0.0298(6) Uani d . 1 1
C C8 0.2648(4) 0.3970(3) -0.0121(3) 0.0384(7) Uani d . 1 1
H H8 0.3541 0.4145 0.0060 0.046 Uiso calc R 1 1
C C9 0.1750(4) 0.4743(3) -0.0851(3) 0.0435(8) Uani d . 1 1
H H9 0.2021 0.5462 -0.1169 0.052 Uiso calc R 1 1
C C10 0.0460(4) 0.4471(3) -0.1120(3) 0.0405(8) Uani d . 1 1
H H10 -0.0172 0.4982 -0.1630 0.049 Uiso calc R 1 1
C C11 0.0118(3) 0.3428(3) -0.0620(3) 0.0358(7) Uani d . 1 1
H H11 -0.0770 0.3231 -0.0797 0.043 Uiso calc R 1 1
P P1 0.37249(7) 0.77956(8) 0.11683(7) 0.03202(19) Uani d . 1 1
F F1 0.4915(2) 0.7903(2) 0.22735(18) 0.0563(6) Uani d . 1 1
F F2 0.4462(3) 0.6767(2) 0.0700(2) 0.0647(7) Uani d . 1 1
F F3 0.31392(19) 0.66683(19) 0.17158(17) 0.0455(5) Uani d . 1 1
F F4 0.2950(3) 0.8808(2) 0.1620(3) 0.0682(7) Uani d . 1 1
F F5 0.43037(19) 0.89076(19) 0.06094(19) 0.0497(5) Uani d . 1 1
F F6 0.2517(2) 0.7676(2) 0.00672(18) 0.0597(6) Uani d . 1 1

loop_
_atom_site_aniso_label
_atom_site_aniso_U_11
_atom_site_aniso_U_22
_atom_site_aniso_U_33
_atom_site_aniso_U_12
_atom_site_aniso_U_13
_atom_site_aniso_U_23
Ag1 0.03861(15) 0.02833(14) 0.02926(14) 0.00868(9) 0.01269(10) -0.00213(9)
N1 0.0309(12) 0.0256(12) 0.0232(12) 0.0033(10) 0.0087(10) 0.0017(9)
N2 0.0353(14) 0.0405(15) 0.0373(15) -0.0029(11) 0.0154(12) -0.0149(12)
N3 0.0383(13) 0.0253(12) 0.0232(12) -0.0064(10) 0.0127(10) -0.0031(9)
C1 0.0240(13) 0.0315(15) 0.0279(15) 0.0010(11) 0.0079(11) -0.0011(12)
C2 0.0312(14) 0.0294(14) 0.0252(14) 0.0015(12) 0.0109(12) 0.0006(11)
C3 0.0338(15) 0.0377(16) 0.0325(16) 0.0065(13) 0.0170(13) -0.0004(13)
C4 0.0246(14) 0.0443(18) 0.0346(17) 0.0012(12) 0.0105(12) 0.0030(13)
C5 0.0322(15) 0.0305(15) 0.0259(14) -0.0044(12) 0.0068(12) 0.0010(12)
C6 0.0387(17) 0.0321(15) 0.0307(16) -0.0089(13) 0.0080(13) -0.0041(12)
C7 0.0401(16) 0.0275(14) 0.0232(14) -0.0075(12) 0.0121(12) -0.0054(11)
C8 0.0502(19) 0.0357(17) 0.0330(17) -0.0148(14) 0.0188(15) -0.0047(13)
C9 0.071(2) 0.0301(16) 0.0350(18) -0.0131(16) 0.0240(17) -0.0004(13)
C10 0.062(2) 0.0301(16) 0.0296(16) 0.0037(15) 0.0158(15) 0.0016(13)
C11 0.0394(16) 0.0357(16) 0.0316(16) -0.0003(14) 0.0105(13) -0.0017(13)
P1 0.0292(4) 0.0364(4) 0.0308(4) -0.0005(3) 0.0103(3) 0.0018(3)
F1 0.0522(12) 0.0657(14) 0.0409(12) -0.0176(11) 0.0013(10) 0.0084(10)
F2 0.0786(17) 0.0548(14) 0.0761(17) 0.0126(12) 0.0465(14) 0.0002(12)
F3 0.0439(11) 0.0452(11) 0.0473(12) -0.0047(9) 0.0147(9) 0.0107(9)
F4 0.0735(16) 0.0467(13) 0.105(2) 0.0054(11) 0.0570(16) -0.0062(12)
F5 0.0384(11) 0.0499(12) 0.0589(13) -0.0044(9) 0.0132(10) 0.0207(10)
F6 0.0549(13) 0.0640(14) 0.0469(12) -0.0154(11) -0.0018(10) 0.0164(11)

loop_
_atom_type_symbol
_atom_type_description
_atom_type_scat_dispersion_real
_atom_type_scat_dispersion_imag
_atom_type_scat_source
C C 0.0033 0.0016 'International Tables Vol C Tables 4.2.6.8 and 6.1.1.4'
H H 0.0000 0.0000 'International Tables Vol C Tables 4.2.6.8 and 6.1.1.4'
N N 0.0061 0.0033 'International Tables Vol C Tables 4.2.6.8 and 6.1.1.4'
F F 0.0171 0.0103 'International Tables Vol C Tables 4.2.6.8 and 6.1.1.4'
P P 0.1023 0.0942 'International Tables Vol C Tables 4.2.6.8 and 6.1.1.4'
Ag Ag -0.8971 1.1015 'International Tables Vol C Tables 4.2.6.8 and 6.1.1.4'

loop_
_geom_angle_atom_site_label_1
_geom_angle_atom_site_label_2
_geom_angle_atom_site_label_3
_geom_angle_site_symmetry_1
_geom_angle_site_symmetry_3
_geom_angle
N1 Ag1 N3 . 2 175.98(9)
N1 Ag1 Ag1 . 3_666 77.59(6)
N3 Ag1 Ag1 2 3_666 105.17(6)
C1 N1 C5 . . 119.2(2)
C1 N1 Ag1 . . 122.10(19)
C5 N1 Ag1 . . 118.67(19)
C2 N2 C6 . . 123.9(3)
C2 N2 H2 . . 118.1
C6 N2 H2 . . 118.1
C11 N3 C7 . . 118.9(3)
C11 N3 Ag1 . 2_545 118.4(2)
C7 N3 Ag1 . 2_545 122.7(2)
N1 C1 C2 . . 122.5(3)
N1 C1 H1 . . 118.8
C2 C1 H1 . . 118.8
N2 C2 C3 . . 120.4(3)
N2 C2 C1 . . 122.2(3)
C3 C2 C1 . . 117.4(3)
C4 C3 C2 . . 119.6(3)
C4 C3 H3 . . 120.2
C2 C3 H3 . . 120.2
C3 C4 C5 . . 119.6(3)
C3 C4 H4 . . 120.2
C5 C4 H4 . . 120.2
N1 C5 C4 . . 121.7(3)
N1 C5 H5 . . 119.1
C4 C5 H5 . . 119.1
N2 C6 C7 . . 115.6(3)
N2 C6 H6A . . 108.4
C7 C6 H6A . . 108.4
N2 C6 H6B . . 108.4
C7 C6 H6B . . 108.4
H6A C6 H6B . . 107.4
N3 C7 C8 . . 121.2(3)
N3 C7 C6 . . 115.1(2)
C8 C7 C6 . . 123.7(3)
C7 C8 C9 . . 119.2(3)
C7 C8 H8 . . 120.4
C9 C8 H8 . . 120.4
C10 C9 C8 . . 119.9(3)
C10 C9 H9 . . 120.0
C8 C9 H9 . . 120.0
C9 C10 C11 . . 117.6(3)
C9 C10 H10 . . 121.2
C11 C10 H10 . . 121.2
N3 C11 C10 . . 123.2(3)
N3 C11 H11 . . 118.4
C10 C11 H11 . . 118.4
F2 P1 F4 . . 178.42(16)
F2 P1 F1 . . 90.46(15)
F4 P1 F1 . . 90.87(15)
F2 P1 F6 . . 89.76(15)
F4 P1 F6 . . 88.89(16)
F1 P1 F6 . . 179.13(13)
F2 P1 F5 . . 90.22(13)
F4 P1 F5 . . 90.62(13)
F1 P1 F5 . . 90.65(12)
F6 P1 F5 . . 90.19(12)
F2 P1 F3 . . 89.29(13)
F4 P1 F3 . . 89.86(12)
F1 P1 F3 . . 89.85(11)
F6 P1 F3 . . 89.31(11)
F5 P1 F3 . . 179.29(13)

loop_
_geom_bond_atom_site_label_1
_geom_bond_atom_site_label_2
_geom_bond_site_symmetry_2
_geom_bond_distance
Ag1 N1 . 2.117(2)
Ag1 N3 2 2.130(2)
Ag1 Ag1 3_666 3.2639(5)
N1 C1 . 1.340(4)
N1 C5 . 1.340(4)
N2 C2 . 1.376(4)
N2 C6 . 1.440(4)
N2 H2 . 0.8800
N3 C11 . 1.334(4)
N3 C7 . 1.348(4)
N3 Ag1 2_545 2.130(2)
C1 C2 . 1.398(4)
C1 H1 . 0.9500
C2 C3 . 1.395(4)
C3 C4 . 1.374(4)
C3 H3 . 0.9500
C4 C5 . 1.377(4)
C4 H4 . 0.9500
C5 H5 . 0.9500
C6 C7 . 1.519(4)
C6 H6A . 0.9900
C6 H6B . 0.9900
C7 C8 . 1.378(4)
C8 C9 . 1.381(5)
C8 H8 . 0.9500
C9 C10 . 1.377(5)
C9 H9 . 0.9500
C10 C11 . 1.380(5)
C10 H10 . 0.9500
C11 H11 . 0.9500
P1 F2 . 1.581(2)
P1 F4 . 1.584(2)
P1 F1 . 1.585(2)
P1 F6 . 1.594(2)
P1 F5 . 1.604(2)
P1 F3 . 1.612(2)

loop_
_geom_hbond_atom_site_label_D
_geom_hbond_atom_site_label_H
_geom_hbond_atom_site_label_A
_geom_hbond_site_symmetry_A
_geom_hbond_distance_DH
_geom_hbond_distance_HA
_geom_hbond_distance_DA
_geom_hbond_angle_DHA
_geom_hbond_publ_flag
N2 H2 F5 3_665 0.88 2.51 3.354(4) 159.9 y
C4 H4 F1 2_645 0.95 2.52 3.336(4) 144.6 y
C5 H5 F5 4_676 0.95 2.55 3.447(4) 156.7 y
C5 H5 F6 4_676 0.95 2.43 3.280(4) 149.0 y
C6 H6A F3 2_545 0.99 2.54 3.467(4) 154.9 y
C11 H11 F3 3_565 0.95 2.49 3.397(4) 160.1 y

loop_
_geom_torsion_atom_site_label_1
_geom_torsion_atom_site_label_2
_geom_torsion_atom_site_label_3
_geom_torsion_atom_site_label_4
_geom_torsion_site_symmetry_1
_geom_torsion
N3 Ag1 N1 C1 2 -133.0(12)
Ag1 Ag1 N1 C1 3_666 93.3(2)
N3 Ag1 N1 C5 2 45.6(14)
Ag1 Ag1 N1 C5 3_666 -88.1(2)
C5 N1 C1 C2 . 1.0(4)
Ag1 N1 C1 C2 . 179.6(2)
C6 N2 C2 C3 . 168.9(3)
C6 N2 C2 C1 . -10.4(5)
N1 C1 C2 N2 . 178.3(3)
N1 C1 C2 C3 . -1.0(4)
N2 C2 C3 C4 . -178.7(3)
C1 C2 C3 C4 . 0.6(4)
C2 C3 C4 C5 . -0.2(5)
C1 N1 C5 C4 . -0.6(4)
Ag1 N1 C5 C4 . -179.3(2)
C3 C4 C5 N1 . 0.3(5)
C2 N2 C6 C7 . 84.6(4)
C11 N3 C7 C8 . 1.5(4)
Ag1 N3 C7 C8 2_545 -175.7(2)
C11 N3 C7 C6 . -178.5(3)
Ag1 N3 C7 C6 2_545 4.2(3)
N2 C6 C7 N3 . 172.9(2)
N2 C6 C7 C8 . -7.1(4)
N3 C7 C8 C9 . -0.5(5)
C6 C7 C8 C9 . 179.6(3)
C7 C8 C9 C10 . -0.9(5)
C8 C9 C10 C11 . 1.1(5)
C7 N3 C11 C10 . -1.2(5)
Ag1 N3 C11 C10 2_545 176.1(2)
C9 C10 C11 N3 . -0.1(5)
